data_7205215
loop_
_publ_author_name
'Deacon, Glen B.'
'Forsyth, Craig M.'
'Junk, Peter C.'
'Izgorodina, Ekaterina I.'
'Ness, Timothy J.'
'Meyer, Gerd'
'Pantenburg, Ingo'

_publ_section_title
;
 A supramolecular twist to the structures of
 bis(polyfluorophenyl)mercurials
;
_journal_issue 1
_journal_name_full CrystEngComm
_journal_page_first 88
_journal_paper_doi 10.1039/c0ce00258e
_journal_volume 13
_journal_year 2011
_chemical_formula_moiety 'C12 F8 Hg N2 O4'
_chemical_formula_sum 'C12 F8 Hg N2 O4'
_chemical_formula_weight 588.73
_chemical_name_systematic
;
?
;
_space_group_IT_number 14
_symmetry_cell_setting monoclinic
_symmetry_space_group_name_Hall '-P 2yn'
_symmetry_space_group_name_H-M 'P 1 21/n 1'
_atom_sites_solution_primary direct
_atom_sites_solution_secondary difmap
_audit_creation_method SHELXL-97
_cell_angle_alpha 90.00
_cell_angle_beta 105.339(1)
_cell_angle_gamma 90.00
_cell_formula_units_Z 4
_cell_length_a 12.7462(3)
_cell_length_b 8.5095(2)
_cell_length_c 13.1712(3)
_cell_measurement_reflns_used 2132
_cell_measurement_temperature 123(2)
_cell_measurement_theta_max 29.58
_cell_measurement_theta_min 0.41
_cell_volume 1377.71(6)
_computing_cell_refinement 'Denzo SMN (Otwinoski and Minor, 1997)'
_computing_data_collection 'Collect (Bruker AXS, 2004)'
_computing_data_reduction 'Denzo SMN (Otwinoski and Minor, 1997)'
_computing_molecular_graphics 'X-seed (Barbour, 2001)'
_computing_publication_material 'CIFTAB (Sheldrick,1997)'
_computing_structure_refinement 'SHELXL-97 (Sheldrick, 1997)'
_computing_structure_solution 'SHELXS-97 (Sheldrick, 1990)'
_diffrn_ambient_temperature 123(2)
_diffrn_detector_area_resol_mean 9
_diffrn_measured_fraction_theta_full 0.999
_diffrn_measured_fraction_theta_max 0.999
_diffrn_measurement_device '95mm CCD camera on \k-goniostat'
_diffrn_measurement_device_type 'Enraf Nonius KAPPA CCD'
_diffrn_measurement_method 'phi and omega scans'
_diffrn_radiation_monochromator 'horizonally mounted graphite crystal'
_diffrn_radiation_source 'fine-focus sealed tube'
_diffrn_radiation_type MoK\a
_diffrn_radiation_wavelength 0.71073
_diffrn_reflns_av_R_equivalents 0.0501
_diffrn_reflns_av_sigmaI/netI 0.0386
_diffrn_reflns_limit_h_max 16
_diffrn_reflns_limit_h_min -16
_diffrn_reflns_limit_k_max 11
_diffrn_reflns_limit_k_min -11
_diffrn_reflns_limit_l_max 17
_diffrn_reflns_limit_l_min -17
_diffrn_reflns_number 12971
_diffrn_reflns_theta_full 27.49
_diffrn_reflns_theta_max 27.49
_diffrn_reflns_theta_min 1.98
_diffrn_standards_number 0
_exptl_absorpt_coefficient_mu 11.300
_exptl_absorpt_correction_T_max 0.3213
_exptl_absorpt_correction_T_min 0.1645
_exptl_absorpt_correction_type multi-scan
_exptl_absorpt_process_details 'SORTAV (Blessing, 1997)'
_exptl_crystal_colour 'pale yellow'
_exptl_crystal_density_diffrn 2.838
_exptl_crystal_density_method 'not measured'
_exptl_crystal_description prismatic
_exptl_crystal_F_000 1080
_exptl_crystal_size_max 0.25
_exptl_crystal_size_mid 0.13
_exptl_crystal_size_min 0.13
_refine_diff_density_max 3.962
_refine_diff_density_min -1.760
_refine_diff_density_rms 0.282
_refine_ls_extinction_method none
_refine_ls_goodness_of_fit_ref 1.063
_refine_ls_matrix_type full
_refine_ls_number_parameters 244
_refine_ls_number_reflns 3155
_refine_ls_number_restraints 0
_refine_ls_restrained_S_all 1.063
_refine_ls_R_factor_all 0.0446
_refine_ls_R_factor_gt 0.0361
_refine_ls_shift/su_max 0.001
_refine_ls_shift/su_mean 0.000
_refine_ls_structure_factor_coef Fsqd
_refine_ls_weighting_details 'calc w=1/[\s^2^(Fo^2^)+(0.0611P)^2^+0.0000P] where P=(Fo^2^+2Fc^2^)/3'
_refine_ls_weighting_scheme calc
_refine_ls_wR_factor_gt 0.0874
_refine_ls_wR_factor_ref 0.0919
_reflns_number_gt 2693
_reflns_number_total 3155
_reflns_threshold_expression >2sigma(I)
_cod_data_source_file C0CE00258E.TXT
_cod_data_source_block cf378ab
_cod_original_sg_symbol_H-M 'P 21/n'
_cod_database_code 7205215

loop_
_symmetry_equiv_pos_as_xyz
'x, y, z'
'-x+1/2, y+1/2, -z+1/2'
'-x, -y, -z'
'x-1/2, -y-1/2, z-1/2'

loop_
_atom_site_label
_atom_site_type_symbol
_atom_site_fract_x
_atom_site_fract_y
_atom_site_fract_z
_atom_site_U_iso_or_equiv
_atom_site_adp_type
_atom_site_occupancy
_atom_site_symmetry_multiplicity
_atom_site_calc_flag
_atom_site_refinement_flags
_atom_site_disorder_assembly
_atom_site_disorder_group
Hg1 Hg 0.624999(16) 0.26505(2) 0.078518(16) 0.01654(10) Uani 1 1 d . . .
F1 F 0.7935(2) 0.1587(4) 0.2814(2) 0.0205(7) Uani 1 1 d . . .
F2 F 0.6877(2) 0.4386(4) 0.5491(2) 0.0235(7) Uani 1 1 d . . .
F3 F 0.5191(2) 0.5604(4) 0.4024(3) 0.0284(8) Uani 1 1 d . . .
F4 F 0.4844(2) 0.4805(4) 0.2006(3) 0.0272(8) Uani 1 1 d . . .
F5 F 0.4575(2) 0.0916(4) -0.1169(2) 0.0233(7) Uani 1 1 d . . .
F6 F 0.6439(3) 0.1327(4) -0.3809(3) 0.0325(8) Uani 1 1 d . . .
F7 F 0.8104(3) 0.2755(5) -0.2426(3) 0.0392(10) Uani 1 1 d . . .
F8 F 0.8012(3) 0.3307(5) -0.0447(3) 0.0355(9) Uani 1 1 d . . .
O1 O 0.8746(3) 0.1035(5) 0.4815(3) 0.0311(10) Uani 1 1 d . . .
O2 O 0.8851(3) 0.3226(5) 0.5678(3) 0.0240(9) Uani 1 1 d . . .
O3 O 0.4787(3) -0.0673(5) -0.3830(3) 0.0311(10) Uani 1 1 d . . .
O4 O 0.3636(3) 0.0743(5) -0.3252(3) 0.0289(10) Uani 1 1 d . . .
N1 N 0.8402(4) 0.2340(5) 0.4952(4) 0.0171(10) Uani 1 1 d . . .
N2 N 0.4564(4) 0.0339(5) -0.3255(4) 0.0218(10) Uani 1 1 d . . .
C1 C 0.6379(4) 0.3134(7) 0.2340(4) 0.0179(11) Uani 1 1 d . . .
C2 C 0.7240(5) 0.2538(5) 0.3122(5) 0.0155(11) Uani 1 1 d . . .
C3 C 0.7448(4) 0.2938(6) 0.4188(4) 0.0166(11) Uani 1 1 d . . .
C4 C 0.6739(4) 0.3975(6) 0.4492(4) 0.0166(11) Uani 1 1 d . . .
C5 C 0.5866(4) 0.4578(6) 0.3736(5) 0.0209(12) Uani 1 1 d . . .
C6 C 0.5695(4) 0.4142(6) 0.2700(4) 0.0178(11) Uani 1 1 d . . .
C7 C 0.6280(5) 0.2182(6) -0.0724(5) 0.0203(12) Uani 1 1 d . . .
C8 C 0.5444(4) 0.1439(6) -0.1491(4) 0.0185(11) Uani 1 1 d . . .
C9 C 0.5464(4) 0.1134(6) -0.2511(4) 0.0188(11) Uani 1 1 d . . .
C10 C 0.6381(4) 0.1582(7) -0.2827(4) 0.0207(11) Uani 1 1 d . . .
C11 C 0.7223(5) 0.2329(6) -0.2122(6) 0.0247(14) Uani 1 1 d . . .
C12 C 0.7161(5) 0.2601(6) -0.1107(5) 0.0227(13) Uani 1 1 d . . .

loop_
_atom_site_aniso_label
_atom_site_aniso_U_11
_atom_site_aniso_U_22
_atom_site_aniso_U_33
_atom_site_aniso_U_23
_atom_site_aniso_U_13
_atom_site_aniso_U_12
Hg1 0.01800(15) 0.01526(14) 0.01655(15) 0.00066(7) 0.00492(10) -0.00004(7)
F1 0.0180(15) 0.0171(16) 0.0274(18) -0.0028(14) 0.0076(13) 0.0032(13)
F2 0.0247(16) 0.0253(17) 0.0218(18) -0.0037(14) 0.0084(14) 0.0027(14)
F3 0.0287(17) 0.0281(19) 0.032(2) 0.0019(16) 0.0142(15) 0.0132(15)
F4 0.0239(17) 0.0274(18) 0.0279(19) 0.0037(14) 0.0027(14) 0.0111(14)
F5 0.0192(15) 0.0223(17) 0.0297(19) 0.0020(14) 0.0089(14) -0.0004(13)
F6 0.042(2) 0.035(2) 0.0253(19) -0.0063(17) 0.0171(16) -0.0135(17)
F7 0.032(2) 0.060(3) 0.032(2) -0.0078(18) 0.0198(19) -0.0215(18)
F8 0.0309(19) 0.046(2) 0.030(2) -0.0076(18) 0.0091(16) -0.0192(18)
O1 0.038(2) 0.018(2) 0.033(3) -0.0033(18) 0.0007(19) 0.0105(18)
O2 0.022(2) 0.025(2) 0.025(2) -0.0054(18) 0.0047(17) -0.0014(17)
O3 0.035(2) 0.026(2) 0.036(3) -0.012(2) 0.015(2) -0.0085(19)
O4 0.021(2) 0.030(2) 0.036(3) -0.004(2) 0.0075(18) 0.0043(18)
N1 0.013(2) 0.020(2) 0.016(3) 0.0018(18) 0.0008(19) 0.0021(17)
N2 0.025(2) 0.015(2) 0.025(3) 0.003(2) 0.004(2) -0.0015(19)
C1 0.023(3) 0.017(3) 0.015(3) 0.000(2) 0.006(2) -0.003(2)
C2 0.014(3) 0.011(2) 0.025(3) -0.0004(19) 0.010(2) -0.0047(18)
C3 0.014(2) 0.019(3) 0.017(3) 0.002(2) 0.003(2) 0.001(2)
C4 0.018(2) 0.016(3) 0.017(3) -0.001(2) 0.006(2) -0.004(2)
C5 0.019(3) 0.012(2) 0.033(3) -0.002(2) 0.011(2) -0.001(2)
C6 0.014(2) 0.014(2) 0.024(3) 0.006(2) 0.002(2) 0.001(2)
C7 0.030(3) 0.019(3) 0.012(3) 0.009(2) 0.006(2) 0.005(2)
C8 0.019(3) 0.011(2) 0.028(3) 0.006(2) 0.010(2) 0.002(2)
C9 0.021(3) 0.011(2) 0.024(3) 0.000(2) 0.005(2) -0.001(2)
C10 0.024(3) 0.018(3) 0.020(3) -0.002(2) 0.007(2) -0.001(2)
C11 0.025(3) 0.026(3) 0.028(4) 0.004(2) 0.013(3) -0.006(2)
C12 0.023(3) 0.019(3) 0.025(3) 0.000(2) 0.003(3) -0.004(2)

loop_
_atom_type_symbol
_atom_type_description
_atom_type_scat_dispersion_real
_atom_type_scat_dispersion_imag
_atom_type_scat_source
C C 0.0033 0.0016 'International Tables Vol C Tables 4.2.6.8 and 6.1.1.4'
N N 0.0061 0.0033 'International Tables Vol C Tables 4.2.6.8 and 6.1.1.4'
O O 0.0106 0.0060 'International Tables Vol C Tables 4.2.6.8 and 6.1.1.4'
F F 0.0171 0.0103 'International Tables Vol C Tables 4.2.6.8 and 6.1.1.4'
Hg Hg -2.3894 9.2266 'International Tables Vol C Tables 4.2.6.8 and 6.1.1.4'

loop_
_geom_angle_atom_site_label_1
_geom_angle_atom_site_label_2
_geom_angle_atom_site_label_3
_geom_angle
_geom_angle_site_symmetry_1
_geom_angle_site_symmetry_3
_geom_angle_publ_flag
C7 Hg1 C1 174.5(2) . . ?
C7 Hg1 O1 85.92(17) . 2_655 ?
C1 Hg1 O1 93.76(18) . 2_655 ?
C7 Hg1 O2 100.4(2) . 4_565 ?
C1 Hg1 O2 84.95(17) . 4_565 ?
O1 Hg1 O2 106.83(10) 2_655 4_565 ?
C7 Hg1 O4 101.81(19) . 4_666 ?
C1 Hg1 O4 73.05(17) . 4_666 ?
O1 Hg1 O4 68.46(10) 2_655 4_666 ?
O2 Hg1 O4 156.85(11) 4_565 4_666 ?
O1 N1 O2 123.9(5) . . ?
O1 N1 C3 118.9(5) . . ?
O2 N1 C3 117.1(4) . . ?
O3 N2 O4 125.1(5) . . ?
O3 N2 C9 118.0(4) . . ?
O4 N2 C9 116.9(5) . . ?
C2 C1 C6 114.5(5) . . ?
C2 C1 Hg1 120.5(4) . . ?
C6 C1 Hg1 124.8(4) . . ?
F1 C2 C1 116.9(5) . . ?
F1 C2 C3 119.1(5) . . ?
C1 C2 C3 124.0(5) . . ?
C4 C3 C2 118.4(5) . . ?
C4 C3 N1 120.7(5) . . ?
C2 C3 N1 120.8(5) . . ?
F2 C4 C5 119.1(5) . . ?
F2 C4 C3 121.7(5) . . ?
C5 C4 C3 119.2(5) . . ?
F3 C5 C6 120.6(5) . . ?
F3 C5 C4 119.3(5) . . ?
C6 C5 C4 120.1(5) . . ?
F4 C6 C5 116.7(5) . . ?
F4 C6 C1 119.5(5) . . ?
C5 C6 C1 123.7(5) . . ?
C12 C7 C8 112.6(5) . . ?
C12 C7 Hg1 121.9(5) . . ?
C8 C7 Hg1 125.6(4) . . ?
F5 C8 C9 118.0(5) . . ?
F5 C8 C7 116.5(5) . . ?
C9 C8 C7 125.4(5) . . ?
C8 C9 C10 118.3(5) . . ?
C8 C9 N2 121.9(5) . . ?
C10 C9 N2 119.8(5) . . ?
F6 C10 C11 119.8(5) . . ?
F6 C10 C9 120.8(5) . . ?
C11 C10 C9 119.4(5) . . ?
F7 C11 C10 119.3(6) . . ?
F7 C11 C12 120.9(6) . . ?
C10 C11 C12 119.8(6) . . ?
F8 C12 C11 117.4(6) . . ?
F8 C12 C7 118.1(6) . . ?
C11 C12 C7 124.5(6) . . ?

loop_
_geom_bond_atom_site_label_1
_geom_bond_atom_site_label_2
_geom_bond_distance
_geom_bond_site_symmetry_2
_geom_bond_publ_flag
Hg1 C7 2.037(6) . ?
Hg1 C1 2.052(5) . ?
Hg1 O1 2.987(4) 2_655 ?
Hg1 O2 3.114(4) 4_565 ?
Hg1 O4 3.268(4) 4_666 ?
F1 C2 1.341(6) . ?
F2 C4 1.327(6) . ?
F3 C5 1.349(6) . ?
F4 C6 1.344(5) . ?
F5 C8 1.361(6) . ?
F6 C10 1.333(6) . ?
F7 C11 1.339(7) . ?
F8 C12 1.339(7) . ?
O1 N1 1.224(5) . ?
O2 N1 1.233(6) . ?
O3 N2 1.228(6) . ?
O4 N2 1.233(5) . ?
N1 C3 1.450(7) . ?
N2 C9 1.462(7) . ?
C1 C2 1.387(8) . ?
C1 C6 1.393(7) . ?
C2 C3 1.400(8) . ?
C3 C4 1.394(7) . ?
C4 C5 1.381(7) . ?
C5 C6 1.374(8) . ?
C7 C12 1.394(9) . ?
C7 C8 1.409(8) . ?
C8 C9 1.375(7) . ?
C9 C10 1.394(7) . ?
C10 C11 1.376(8) . ?
C11 C12 1.379(9) . ?
